data_4033084
loop_
_publ_author_name
'Wang, Huanan'
'Wang, Baiquan'
'Li, Bin'

_publ_section_title
;
 Synthesis of 3-Arylbenzofuran-2-ylphosphines via Rhodium-Catalyzed
 Redox-Neutral C-H Activation and Their Applications in
 Palladium-Catalyzed Cross-Coupling of Aryl Chlorides.
;
_journal_issue 18
_journal_name_full 'The Journal of organic chemistry'
_journal_page_first 9560
_journal_page_last 9569
_journal_paper_doi 10.1021/acs.joc.7b01566
_journal_volume 82
_journal_year 2017
_chemical_formula_sum 'C26 H19 O P S'
_chemical_formula_weight 410.44
_chemical_name_systematic
; 
 ? 
;
_space_group_IT_number 14
_symmetry_cell_setting monoclinic
_symmetry_space_group_name_Hall '-P 2ybc'
_symmetry_space_group_name_H-M 'P 1 21/c 1'
_atom_sites_solution_hydrogens geom
_atom_sites_solution_primary direct
_atom_sites_solution_secondary difmap
_audit_creation_method SHELXL-97
_cell_angle_alpha 90.00
_cell_angle_beta 92.32(3)
_cell_angle_gamma 90.00
_cell_formula_units_Z 4
_cell_length_a 11.124(2)
_cell_length_b 9.3717(19)
_cell_length_c 19.350(4)
_cell_measurement_reflns_used 5973
_cell_measurement_temperature 113(2)
_cell_measurement_theta_max 27.8784
_cell_measurement_theta_min 1.8322
_cell_volume 2015.6(7)
_computing_cell_refinement crystalclear
_computing_data_collection crystalclear
_computing_data_reduction crystalclear
_computing_molecular_graphics 'Bruker SHELXTL'
_computing_publication_material 'Bruker SHELXTL'
_computing_structure_refinement 'SHELXL-97 (Sheldrick, 1997)'
_computing_structure_solution 'SHELXS-97 (Sheldrick, 1990)'
_diffrn_ambient_temperature 113(2)
_diffrn_measured_fraction_theta_full 0.995
_diffrn_measured_fraction_theta_max 0.995
_diffrn_measurement_device_type 'rigaku saturn'
_diffrn_measurement_method '\w scans'
_diffrn_radiation_monochromator confocal
_diffrn_radiation_source 'rotating anode'
_diffrn_radiation_type MoK\a
_diffrn_radiation_wavelength 0.71073
_diffrn_reflns_av_R_equivalents 0.0389
_diffrn_reflns_av_sigmaI/netI 0.0393
_diffrn_reflns_limit_h_max 14
_diffrn_reflns_limit_h_min -13
_diffrn_reflns_limit_k_max 12
_diffrn_reflns_limit_k_min -12
_diffrn_reflns_limit_l_max 25
_diffrn_reflns_limit_l_min -15
_diffrn_reflns_number 17663
_diffrn_reflns_theta_full 27.98
_diffrn_reflns_theta_max 27.98
_diffrn_reflns_theta_min 1.83
_diffrn_standards_decay_% 0
_diffrn_standards_interval_count 0
_diffrn_standards_interval_time 0
_diffrn_standards_number 0
_exptl_absorpt_coefficient_mu 0.255
_exptl_absorpt_correction_T_max 0.9700
_exptl_absorpt_correction_T_min 0.9508
_exptl_absorpt_correction_type multi-scan
_exptl_absorpt_process_details crystalclear
_exptl_crystal_colour colorless
_exptl_crystal_density_diffrn 1.353
_exptl_crystal_density_method 'not measured'
_exptl_crystal_description Prism
_exptl_crystal_F_000 856
_exptl_crystal_size_max 0.20
_exptl_crystal_size_mid 0.18
_exptl_crystal_size_min 0.12
_refine_diff_density_max 0.422
_refine_diff_density_min -0.389
_refine_diff_density_rms 0.109
_refine_ls_extinction_method none
_refine_ls_goodness_of_fit_ref 1.062
_refine_ls_hydrogen_treatment constr
_refine_ls_matrix_type full
_refine_ls_number_parameters 262
_refine_ls_number_reflns 4844
_refine_ls_number_restraints 0
_refine_ls_restrained_S_all 1.062
_refine_ls_R_factor_all 0.0482
_refine_ls_R_factor_gt 0.0392
_refine_ls_shift/su_max 0.001
_refine_ls_shift/su_mean 0.000
_refine_ls_structure_factor_coef Fsqd
_refine_ls_weighting_details 'calc w=1/[\s^2^(Fo^2^)+(0.0682P)^2^+0.1123P] where P=(Fo^2^+2Fc^2^)/3'
_refine_ls_weighting_scheme calc
_refine_ls_wR_factor_gt 0.1062
_refine_ls_wR_factor_ref 0.1115
_reflns_number_gt 3992
_reflns_number_total 4844
_reflns_threshold_expression >2sigma(I)
_cod_data_source_file jo7b01566_si_002.cif
_cod_data_source_block shelxl_3aa
_cod_depositor_comments
;
The following automatic conversions were performed:

'_symmetry_cell_setting' value 'Monoclinic' changed to 'monoclinic'
according to
/home/data/users/saulius/crontab/automatic-downloads/current/ACS/lib/dictionaries/cif_core.dic
dictionary named 'cif_core.dic' version 2.4.2 from 2011-04-26.

'_exptl_absorpt_correction_type' value 'MULTI-SCAN' changed to
'multi-scan' according to
/home/data/users/saulius/crontab/automatic-downloads/current/ACS/lib/dictionaries/cif_core.dic
dictionary named 'cif_core.dic' version 2.4.2 from 2011-04-26.

'_refine_ls_hydrogen_treatment' value 'CONSTR' changed to 'constr'
according to
/home/data/users/saulius/crontab/automatic-downloads/current/ACS/lib/dictionaries/cif_core.dic
dictionary named 'cif_core.dic' version 2.4.2 from 2011-04-26.

Automatic conversion script
Id: cif_fix_values 4973 2017-02-22 13:04:09Z antanas 
;
_cod_original_sg_symbol_H-M P2(1)/c
_cod_database_code 4033084

loop_
_symmetry_equiv_pos_as_xyz
'x, y, z'
'-x, y+1/2, -z+1/2'
'-x, -y, -z'
'x, -y-1/2, z-1/2'

loop_
_atom_site_label
_atom_site_type_symbol
_atom_site_fract_x
_atom_site_fract_y
_atom_site_fract_z
_atom_site_U_iso_or_equiv
_atom_site_adp_type
_atom_site_occupancy
_atom_site_symmetry_multiplicity
_atom_site_calc_flag
_atom_site_refinement_flags
P1 P 0.24586(3) 0.59747(4) 0.14750(2) 0.01551(11) Uani 1 1 d .
S1 S 0.19759(4) 0.76674(4) 0.09500(2) 0.02397(12) Uani 1 1 d .
O1 O 0.47192(10) 0.59415(12) 0.11161(6) 0.0202(2) Uani 1 1 d .
C1 C 0.22342(13) 0.43101(16) 0.10101(8) 0.0158(3) Uani 1 1 d .
C2 C 0.11990(14) 0.41511(17) 0.05873(8) 0.0182(3) Uani 1 1 d .
H2 H 0.0651 0.4924 0.0529 0.022 Uiso 1 1 calc R
C3 C 0.09663(14) 0.28708(17) 0.02515(8) 0.0207(3) Uani 1 1 d .
H3 H 0.0253 0.2763 -0.0030 0.025 Uiso 1 1 calc R
C4 C 0.17681(15) 0.17466(18) 0.03240(8) 0.0224(3) Uani 1 1 d .
H4 H 0.1611 0.0874 0.0087 0.027 Uiso 1 1 calc R
C5 C 0.27993(15) 0.18967(18) 0.07426(8) 0.0235(4) Uani 1 1 d .
H5 H 0.3348 0.1124 0.0794 0.028 Uiso 1 1 calc R
C6 C 0.30341(14) 0.31695(17) 0.10869(8) 0.0206(3) Uani 1 1 d .
H6 H 0.3741 0.3265 0.1376 0.025 Uiso 1 1 calc R
C7 C 0.16891(13) 0.57428(16) 0.22707(8) 0.0159(3) Uani 1 1 d .
C8 C 0.17620(14) 0.44585(17) 0.26362(8) 0.0190(3) Uani 1 1 d .
H8 H 0.2211 0.3684 0.2463 0.023 Uiso 1 1 calc R
C9 C 0.11798(15) 0.43167(18) 0.32498(9) 0.0233(4) Uani 1 1 d .
H9 H 0.1232 0.3447 0.3501 0.028 Uiso 1 1 calc R
C10 C 0.05173(15) 0.5451(2) 0.34979(9) 0.0256(4) Uani 1 1 d .
H10 H 0.0114 0.5353 0.3919 0.031 Uiso 1 1 calc R
C11 C 0.04421(15) 0.67201(19) 0.31371(9) 0.0249(4) Uani 1 1 d .
H11 H -0.0007 0.7493 0.3312 0.030 Uiso 1 1 calc R
C12 C 0.10208(14) 0.68684(17) 0.25207(9) 0.0207(3) Uani 1 1 d .
H12 H 0.0961 0.7738 0.2269 0.025 Uiso 1 1 calc R
C13 C 0.40374(14) 0.59306(16) 0.17058(8) 0.0165(3) Uani 1 1 d .
C14 C 0.47347(13) 0.57844(15) 0.22950(8) 0.0166(3) Uani 1 1 d .
C15 C 0.59597(14) 0.56716(16) 0.20630(8) 0.0174(3) Uani 1 1 d .
C16 C 0.70788(14) 0.54801(17) 0.24035(9) 0.0203(3) Uani 1 1 d .
H16 H 0.7153 0.5414 0.2893 0.024 Uiso 1 1 calc R
C17 C 0.80716(15) 0.53903(18) 0.20014(9) 0.0240(4) Uani 1 1 d .
H17 H 0.8845 0.5251 0.2218 0.029 Uiso 1 1 calc R
C18 C 0.79612(15) 0.55006(18) 0.12820(10) 0.0264(4) Uani 1 1 d .
H18 H 0.8667 0.5436 0.1023 0.032 Uiso 1 1 calc R
C19 C 0.68713(15) 0.56987(18) 0.09337(9) 0.0240(4) Uani 1 1 d .
H19 H 0.6799 0.5781 0.0444 0.029 Uiso 1 1 calc R
C20 C 0.58837(14) 0.57687(16) 0.13497(8) 0.0192(3) Uani 1 1 d .
C21 C 0.43881(13) 0.57408(16) 0.30237(8) 0.0167(3) Uani 1 1 d .
C22 C 0.37808(14) 0.68723(16) 0.33179(8) 0.0188(3) Uani 1 1 d .
H22 H 0.3580 0.7690 0.3047 0.023 Uiso 1 1 calc R
C23 C 0.34679(15) 0.68164(18) 0.40008(9) 0.0226(3) Uani 1 1 d .
H23 H 0.3054 0.7593 0.4198 0.027 Uiso 1 1 calc R
C24 C 0.37597(15) 0.56242(18) 0.43981(8) 0.0234(4) Uani 1 1 d .
H24 H 0.3542 0.5583 0.4867 0.028 Uiso 1 1 calc R
C25 C 0.43691(15) 0.44930(17) 0.41114(8) 0.0228(3) Uani 1 1 d .
H25 H 0.4565 0.3676 0.4384 0.027 Uiso 1 1 calc R
C26 C 0.46911(14) 0.45538(17) 0.34295(8) 0.0196(3) Uani 1 1 d .
H26 H 0.5120 0.3784 0.3236 0.024 Uiso 1 1 calc R

loop_
_atom_site_aniso_label
_atom_site_aniso_U_11
_atom_site_aniso_U_22
_atom_site_aniso_U_33
_atom_site_aniso_U_23
_atom_site_aniso_U_13
_atom_site_aniso_U_12
P1 0.0140(2) 0.0147(2) 0.0178(2) -0.00021(14) -0.00007(14) 0.00053(14)
S1 0.0260(2) 0.0184(2) 0.0272(2) 0.00557(16) -0.00236(17) 0.00210(16)
O1 0.0161(5) 0.0254(6) 0.0192(6) 0.0012(4) 0.0025(4) -0.0001(5)
C1 0.0158(7) 0.0166(7) 0.0152(7) -0.0003(6) 0.0021(6) 0.0008(6)
C2 0.0155(7) 0.0206(8) 0.0185(8) 0.0007(6) 0.0008(6) 0.0017(6)
C3 0.0177(8) 0.0246(8) 0.0195(8) -0.0001(6) -0.0019(6) -0.0033(6)
C4 0.0291(9) 0.0196(8) 0.0186(8) -0.0034(6) 0.0013(6) -0.0012(7)
C5 0.0245(8) 0.0206(8) 0.0251(9) -0.0020(6) -0.0012(7) 0.0070(7)
C6 0.0195(8) 0.0229(8) 0.0191(8) -0.0030(6) -0.0038(6) 0.0047(6)
C7 0.0119(7) 0.0158(7) 0.0199(8) -0.0028(6) -0.0010(6) -0.0014(6)
C8 0.0184(8) 0.0160(7) 0.0227(8) -0.0021(6) 0.0016(6) -0.0003(6)
C9 0.0243(8) 0.0211(8) 0.0247(9) 0.0004(6) 0.0028(7) -0.0033(7)
C10 0.0218(8) 0.0329(9) 0.0223(8) -0.0038(7) 0.0054(7) -0.0003(7)
C11 0.0206(8) 0.0281(9) 0.0262(9) -0.0067(7) 0.0036(7) 0.0069(7)
C12 0.0182(8) 0.0185(8) 0.0251(8) -0.0033(6) -0.0021(6) 0.0030(6)
C13 0.0149(7) 0.0160(7) 0.0187(8) -0.0003(6) 0.0034(6) -0.0009(6)
C14 0.0151(7) 0.0114(7) 0.0231(8) 0.0005(6) -0.0004(6) -0.0008(6)
C15 0.0156(7) 0.0113(7) 0.0253(8) -0.0002(6) -0.0010(6) -0.0010(6)
C16 0.0198(8) 0.0176(7) 0.0233(8) 0.0003(6) -0.0026(6) -0.0014(6)
C17 0.0155(8) 0.0204(8) 0.0358(10) 0.0021(7) -0.0030(7) -0.0011(6)
C18 0.0196(8) 0.0240(9) 0.0363(10) 0.0029(7) 0.0088(7) -0.0002(7)
C19 0.0265(9) 0.0219(8) 0.0241(9) 0.0032(6) 0.0068(7) -0.0013(7)
C20 0.0178(7) 0.0154(7) 0.0245(8) 0.0014(6) -0.0007(6) 0.0000(6)
C21 0.0139(7) 0.0153(7) 0.0206(8) -0.0005(6) -0.0034(6) -0.0029(6)
C22 0.0204(8) 0.0140(7) 0.0217(8) 0.0006(6) -0.0035(6) -0.0003(6)
C23 0.0233(8) 0.0186(8) 0.0257(9) -0.0026(6) -0.0002(7) -0.0011(7)
C24 0.0257(9) 0.0262(9) 0.0182(8) 0.0002(6) -0.0008(6) -0.0059(7)
C25 0.0254(8) 0.0174(8) 0.0252(9) 0.0049(6) -0.0051(7) -0.0033(7)
C26 0.0202(8) 0.0146(7) 0.0236(8) -0.0003(6) -0.0038(6) 0.0000(6)

loop_
_atom_type_symbol
_atom_type_description
_atom_type_scat_dispersion_real
_atom_type_scat_dispersion_imag
_atom_type_scat_source
C C 0.0033 0.0016 'International Tables Vol C Tables 4.2.6.8 and 6.1.1.4'
H H 0.0000 0.0000 'International Tables Vol C Tables 4.2.6.8 and 6.1.1.4'
O O 0.0106 0.0060 'International Tables Vol C Tables 4.2.6.8 and 6.1.1.4'
P P 0.1023 0.0942 'International Tables Vol C Tables 4.2.6.8 and 6.1.1.4'
S S 0.1246 0.1234 'International Tables Vol C Tables 4.2.6.8 and 6.1.1.4'

loop_
_geom_angle_atom_site_label_1
_geom_angle_atom_site_label_2
_geom_angle_atom_site_label_3
_geom_angle
C13 P1 C7 106.13(7)
C13 P1 C1 102.56(7)
C7 P1 C1 105.02(7)
C13 P1 S1 113.26(5)
C7 P1 S1 114.38(5)
C1 P1 S1 114.37(6)
C20 O1 C13 105.56(12)
C2 C1 C6 119.27(14)
C2 C1 P1 118.51(12)
C6 C1 P1 122.15(12)
C3 C2 C1 120.20(14)
C3 C2 H2 119.9
C1 C2 H2 119.9
C4 C3 C2 120.32(15)
C4 C3 H3 119.8
C2 C3 H3 119.8
C3 C4 C5 119.82(15)
C3 C4 H4 120.1
C5 C4 H4 120.1
C4 C5 C6 120.28(15)
C4 C5 H5 119.9
C6 C5 H5 119.9
C5 C6 C1 120.09(14)
C5 C6 H6 120.0
C1 C6 H6 120.0
C12 C7 C8 119.94(14)
C12 C7 P1 119.00(12)
C8 C7 P1 121.06(12)
C9 C8 C7 119.89(14)
C9 C8 H8 120.1
C7 C8 H8 120.1
C8 C9 C10 119.78(16)
C8 C9 H9 120.1
C10 C9 H9 120.1
C11 C10 C9 120.43(16)
C11 C10 H10 119.8
C9 C10 H10 119.8
C10 C11 C12 120.10(15)
C10 C11 H11 119.9
C12 C11 H11 119.9
C11 C12 C7 119.85(15)
C11 C12 H12 120.1
C7 C12 H12 120.1
C14 C13 O1 112.08(13)
C14 C13 P1 136.90(12)
O1 C13 P1 110.79(10)
C13 C14 C15 104.95(14)
C13 C14 C21 129.87(14)
C15 C14 C21 125.18(13)
C20 C15 C16 119.80(15)
C20 C15 C14 106.44(14)
C16 C15 C14 133.75(15)
C17 C16 C15 117.42(15)
C17 C16 H16 121.3
C15 C16 H16 121.3
C16 C17 C18 121.19(16)
C16 C17 H17 119.4
C18 C17 H17 119.4
C19 C18 C17 122.59(16)
C19 C18 H18 118.7
C17 C18 H18 118.7
C18 C19 C20 115.11(16)
C18 C19 H19 122.4
C20 C19 H19 122.4
O1 C20 C15 110.95(14)
O1 C20 C19 125.17(15)
C15 C20 C19 123.88(15)
C22 C21 C26 119.18(15)
C22 C21 C14 121.28(14)
C26 C21 C14 119.53(14)
C23 C22 C21 120.52(15)
C23 C22 H22 119.7
C21 C22 H22 119.7
C22 C23 C24 119.91(15)
C22 C23 H23 120.0
C24 C23 H23 120.0
C25 C24 C23 120.09(15)
C25 C24 H24 120.0
C23 C24 H24 120.0
C26 C25 C24 120.02(15)
C26 C25 H25 120.0
C24 C25 H25 120.0
C25 C26 C21 120.28(15)
C25 C26 H26 119.9
C21 C26 H26 119.9

loop_
_geom_bond_atom_site_label_1
_geom_bond_atom_site_label_2
_geom_bond_distance
P1 C13 1.7951(16)
P1 C7 1.8048(17)
P1 C1 1.8129(16)
P1 S1 1.9475(6)
O1 C20 1.3643(19)
O1 C13 1.3956(19)
C1 C2 1.393(2)
C1 C6 1.395(2)
C2 C3 1.384(2)
C2 H2 0.9500
C3 C4 1.384(2)
C3 H3 0.9500
C4 C5 1.384(2)
C4 H4 0.9500
C5 C6 1.386(2)
C5 H5 0.9500
C6 H6 0.9500
C7 C12 1.389(2)
C7 C8 1.397(2)
C8 C9 1.382(2)
C8 H8 0.9500
C9 C10 1.390(2)
C9 H9 0.9500
C10 C11 1.380(3)
C10 H10 0.9500
C11 C12 1.385(2)
C11 H11 0.9500
C12 H12 0.9500
C13 C14 1.360(2)
C14 C15 1.456(2)
C14 C21 1.477(2)
C15 C20 1.382(2)
C15 C16 1.396(2)
C16 C17 1.379(2)
C16 H16 0.9500
C17 C18 1.396(3)
C17 H17 0.9500
C18 C19 1.376(2)
C18 H18 0.9500
C19 C20 1.389(2)
C19 H19 0.9500
C21 C22 1.391(2)
C21 C26 1.395(2)
C22 C23 1.381(2)
C22 H22 0.9500
C23 C24 1.387(2)
C23 H23 0.9500
C24 C25 1.386(2)
C24 H24 0.9500
C25 C26 1.382(2)
C25 H25 0.9500
C26 H26 0.9500

loop_
_geom_torsion_atom_site_label_1
_geom_torsion_atom_site_label_2
_geom_torsion_atom_site_label_3
_geom_torsion_atom_site_label_4
_geom_torsion
C13 P1 C1 C2 -162.27(12)
C7 P1 C1 C2 86.97(13)
S1 P1 C1 C2 -39.24(14)
C13 P1 C1 C6 20.66(15)
C7 P1 C1 C6 -90.10(14)
S1 P1 C1 C6 143.68(12)
C6 C1 C2 C3 0.4(2)
P1 C1 C2 C3 -176.76(12)
C1 C2 C3 C4 -1.0(2)
C2 C3 C4 C5 1.0(2)
C3 C4 C5 C6 -0.3(3)
C4 C5 C6 C1 -0.3(2)
C2 C1 C6 C5 0.3(2)
P1 C1 C6 C5 177.33(12)
C13 P1 C7 C12 112.99(13)
C1 P1 C7 C12 -138.83(12)
S1 P1 C7 C12 -12.63(14)
C13 P1 C7 C8 -66.71(14)
C1 P1 C7 C8 41.47(14)
S1 P1 C7 C8 167.67(11)
C12 C7 C8 C9 -0.7(2)
P1 C7 C8 C9 178.98(12)
C7 C8 C9 C10 0.4(2)
C8 C9 C10 C11 -0.3(3)
C9 C10 C11 C12 0.5(3)
C10 C11 C12 C7 -0.8(2)
C8 C7 C12 C11 0.9(2)
P1 C7 C12 C11 -178.81(12)
C20 O1 C13 C14 1.12(16)
C20 O1 C13 P1 -174.37(10)
C7 P1 C13 C14 -0.52(19)
C1 P1 C13 C14 -110.45(17)
S1 P1 C13 C14 125.79(16)
C7 P1 C13 O1 173.36(10)
C1 P1 C13 O1 63.44(11)
S1 P1 C13 O1 -60.33(11)
O1 C13 C14 C15 -0.88(16)
P1 C13 C14 C15 172.95(14)
O1 C13 C14 C21 179.13(14)
P1 C13 C14 C21 -7.0(3)
C13 C14 C15 C20 0.30(16)
C21 C14 C15 C20 -179.71(14)
C13 C14 C15 C16 -178.65(17)
C21 C14 C15 C16 1.3(3)
C20 C15 C16 C17 -0.3(2)
C14 C15 C16 C17 178.58(16)
C15 C16 C17 C18 0.6(2)
C16 C17 C18 C19 -0.2(3)
C17 C18 C19 C20 -0.5(2)
C13 O1 C20 C15 -0.90(16)
C13 O1 C20 C19 179.14(15)
C16 C15 C20 O1 179.51(13)
C14 C15 C20 O1 0.39(17)
C16 C15 C20 C19 -0.5(2)
C14 C15 C20 C19 -179.65(15)
C18 C19 C20 O1 -179.14(15)
C18 C19 C20 C15 0.9(2)
C13 C14 C21 C22 -59.1(2)
C15 C14 C21 C22 120.87(17)
C13 C14 C21 C26 121.92(18)
C15 C14 C21 C26 -58.1(2)
C26 C21 C22 C23 -0.8(2)
C14 C21 C22 C23 -179.73(14)
C21 C22 C23 C24 0.0(2)
C22 C23 C24 C25 0.3(2)
C23 C24 C25 C26 0.3(2)
C24 C25 C26 C21 -1.1(2)
C22 C21 C26 C25 1.3(2)
C14 C21 C26 C25 -179.72(14)
